data_7001886
loop_
_publ_author_name
'Wu, Chuan-De'
'Li, Li'
'Shi, Lian-Xu'

_publ_section_title
;
 Heterogeneous catalyzed aryl--nitrogen bond formations using a valine
 derivative bridged metal--organic coordination polymer
;
_journal_issue 34
_journal_name_full 'Dalton Transactions'
_journal_page_first 6790
_journal_page_last 6794
_journal_paper_doi 10.1039/b823335g
_journal_year 2009
_chemical_formula_sum 'C20 H26 Cu N4 O4'
_chemical_formula_weight 449.99
_chemical_name_systematic
;
?
;
_space_group_IT_number 15
_symmetry_cell_setting monoclinic
_symmetry_space_group_name_Hall '-C 2yc'
_symmetry_space_group_name_H-M 'C 1 2/c 1'
_atom_sites_solution_hydrogens geom
_atom_sites_solution_primary direct
_atom_sites_solution_secondary difmap
_audit_creation_method SHELXL-97
_cell_angle_alpha 90.00
_cell_angle_beta 114.57(3)
_cell_angle_gamma 90.00
_cell_formula_units_Z 4
_cell_length_a 15.833(3)
_cell_length_b 9.330(2)
_cell_length_c 15.152(3)
_cell_measurement_reflns_used 5910
_cell_measurement_temperature 293(2)
_cell_measurement_theta_max 23.00
_cell_measurement_theta_min 3.13
_cell_volume 2035.6(9)
_computing_cell_refinement 'PROCESS-AUTO (Rigaku, 1998)'
_computing_data_collection 'PROCESS-AUTO (Rigaku, 1998)'
_computing_data_reduction 'CrystalStructure (Rigaku/MSC, 2004)'
_computing_molecular_graphics 'SHELXL-97 (Sheldrick, 1997)'
_computing_publication_material 'CrystalStructure and PLATON (Spek, 2003)'
_computing_structure_refinement 'SHELXL-97 (Sheldrick, 1997)'
_computing_structure_solution 'SHELXS-97 (Sheldrick, 1997)'
_diffrn_ambient_temperature 293(2)
_diffrn_measured_fraction_theta_full 0.946
_diffrn_measured_fraction_theta_max 0.946
_diffrn_measurement_device_type 'Rigaku R-AXIS RAPID'
_diffrn_measurement_method \w
_diffrn_radiation_monochromator graphite
_diffrn_radiation_source 'fine-focus sealed tube'
_diffrn_radiation_type MoK\a
_diffrn_radiation_wavelength 0.71073
_diffrn_reflns_av_R_equivalents 0.1518
_diffrn_reflns_av_sigmaI/netI 0.0957
_diffrn_reflns_limit_h_max 17
_diffrn_reflns_limit_h_min -17
_diffrn_reflns_limit_k_max 10
_diffrn_reflns_limit_k_min -10
_diffrn_reflns_limit_l_max 16
_diffrn_reflns_limit_l_min -16
_diffrn_reflns_number 5910
_diffrn_reflns_theta_full 23.00
_diffrn_reflns_theta_max 23.00
_diffrn_reflns_theta_min 3.13
_diffrn_standards_decay_% 0
_diffrn_standards_interval_count 0
_diffrn_standards_interval_time .
_diffrn_standards_number 0
_exptl_absorpt_coefficient_mu 1.107
_exptl_absorpt_correction_T_max 0.957
_exptl_absorpt_correction_T_min 0.911
_exptl_absorpt_correction_type multi-scan
_exptl_absorpt_process_details '(ABSCOR; Higashi, 1995)'
_exptl_crystal_colour purple
_exptl_crystal_density_diffrn 1.468
_exptl_crystal_density_method 'not measured'
_exptl_crystal_description needle
_exptl_crystal_F_000 940
_exptl_crystal_size_max 0.2
_exptl_crystal_size_mid 0.07
_exptl_crystal_size_min 0.04
_refine_diff_density_max 0.297
_refine_diff_density_min -0.254
_refine_diff_density_rms 0.059
_refine_ls_extinction_method none
_refine_ls_goodness_of_fit_ref 1.062
_refine_ls_hydrogen_treatment constr
_refine_ls_matrix_type full
_refine_ls_number_parameters 138
_refine_ls_number_reflns 1344
_refine_ls_number_restraints 0
_refine_ls_restrained_S_all 1.062
_refine_ls_R_factor_all 0.1898
_refine_ls_R_factor_gt 0.0907
_refine_ls_shift/su_max 0.000
_refine_ls_shift/su_mean 0.000
_refine_ls_structure_factor_coef Fsqd
_refine_ls_weighting_details 'calc w=1/[\s^2^(Fo^2^)+(0.0117P)^2^+11.7683P] where P=(Fo^2^+2Fc^2^)/3'
_refine_ls_weighting_scheme calc
_refine_ls_wR_factor_gt 0.1294
_refine_ls_wR_factor_ref 0.1583
_reflns_number_gt 618
_reflns_number_total 1344
_reflns_threshold_expression >2\s(I)
_cod_data_source_file b823335g.txt
_cod_data_source_block B823335G
_cod_original_cell_volume 2035.4(7)
_cod_original_sg_symbol_H-M C2/c
_cod_database_code 7001886

loop_
_symmetry_equiv_pos_as_xyz
'x, y, z'
'-x, y, -z+1/2'
'x+1/2, y+1/2, z'
'-x+1/2, y+1/2, -z+1/2'
'-x, -y, -z'
'x, -y, z-1/2'
'-x+1/2, -y+1/2, -z'
'x+1/2, -y+1/2, z-1/2'

loop_
_atom_site_label
_atom_site_type_symbol
_atom_site_fract_x
_atom_site_fract_y
_atom_site_fract_z
_atom_site_U_iso_or_equiv
_atom_site_adp_type
_atom_site_occupancy
_atom_site_symmetry_multiplicity
_atom_site_calc_flag
_atom_site_refinement_flags
_atom_site_disorder_assembly
_atom_site_disorder_group
Cu1 Cu 0.0000 0.3314(4) 0.7500 0.0832(9) Uani 0.75 2 d SP . .
Cu2 Cu 0.0000 0.2010(10) 0.7500 0.057(2) Uani 0.25 2 d SP . .
O1 O 0.4935(5) 0.1331(12) 1.1198(5) 0.103(3) Uani 1 1 d . . .
O2 O 0.5021(5) 0.3709(13) 1.1209(6) 0.105(3) Uani 1 1 d . . .
N1 N 0.4270(4) 0.3573(12) 0.9156(5) 0.115(4) Uani 1 1 d . . .
H1B H 0.4492 0.4315 0.8990 0.138 Uiso 1 1 calc R . .
N2 N 0.1350(5) 0.3287(14) 0.8001(5) 0.103(3) Uani 1 1 d . . .
C1 C 0.1810(7) 0.4364(15) 0.7838(7) 0.105(4) Uani 1 1 d . . .
H1A H 0.1457 0.5090 0.7430 0.126 Uiso 1 1 calc R . .
C2 C 0.2755(7) 0.4514(13) 0.8210(7) 0.098(4) Uani 1 1 d . . .
H2A H 0.3025 0.5321 0.8074 0.118 Uiso 1 1 calc R . .
C3 C 0.3303(7) 0.3412(17) 0.8804(7) 0.099(4) Uani 1 1 d . . .
C4 C 0.2872(6) 0.2468(17) 0.8993(6) 0.108(4) Uani 1 1 d . . .
H4A H 0.3197 0.1754 0.9431 0.129 Uiso 1 1 calc R . .
C5 C 0.1875(6) 0.2430(16) 0.8558(7) 0.107(4) Uani 1 1 d . . .
H5A H 0.1602 0.1655 0.8725 0.128 Uiso 1 1 calc R . .
C6 C 0.4876(5) 0.2564(15) 0.9763(6) 0.091(3) Uani 1 1 d . . .
H6A H 0.4634 0.1634 0.9464 0.109 Uiso 1 1 calc R . .
C7 C 0.5842(5) 0.2700(16) 0.9743(6) 0.107(4) Uani 1 1 d . . .
H7A H 0.6080 0.3660 0.9979 0.128 Uiso 1 1 calc R . .
C8 C 0.4933(6) 0.246(3) 1.0826(8) 0.101(4) Uani 1 1 d . . .
C9 C 0.6494(7) 0.1655(18) 1.0406(8) 0.152(6) Uani 1 1 d . . .
H9A H 0.6516 0.1772 1.1045 0.228 Uiso 1 1 calc R . .
H9B H 0.7102 0.1810 1.0428 0.228 Uiso 1 1 calc R . .
H9C H 0.6291 0.0701 1.0178 0.228 Uiso 1 1 calc R . .
C10 C 0.5754(6) 0.2574(18) 0.8705(6) 0.130(5) Uani 1 1 d . . .
H10A H 0.6352 0.2717 0.8699 0.195 Uiso 1 1 calc R . .
H10B H 0.5330 0.3288 0.8307 0.195 Uiso 1 1 calc R . .
H10C H 0.5526 0.1638 0.8456 0.195 Uiso 1 1 calc R . .

loop_
_atom_site_aniso_label
_atom_site_aniso_U_11
_atom_site_aniso_U_22
_atom_site_aniso_U_33
_atom_site_aniso_U_23
_atom_site_aniso_U_13
_atom_site_aniso_U_12
Cu1 0.0549(14) 0.105(2) 0.0737(17) 0.000 0.0112(10) 0.000
Cu2 0.021(3) 0.131(7) 0.018(3) 0.000 0.0065(19) 0.000
O1 0.081(5) 0.146(9) 0.071(5) 0.027(5) 0.023(4) -0.029(5)
O2 0.077(5) 0.163(9) 0.075(5) 0.029(6) 0.031(4) 0.007(5)
N1 0.044(4) 0.227(11) 0.067(5) 0.031(6) 0.017(3) 0.012(6)
N2 0.045(5) 0.182(10) 0.071(5) 0.011(7) 0.012(4) -0.006(6)
C1 0.050(7) 0.162(12) 0.090(7) -0.022(9) 0.016(5) 0.000(7)
C2 0.084(7) 0.141(11) 0.063(6) 0.008(8) 0.025(5) 0.005(7)
C3 0.081(8) 0.160(12) 0.053(6) 0.012(8) 0.024(5) -0.008(8)
C4 0.056(6) 0.177(12) 0.072(6) 0.031(9) 0.010(5) -0.022(7)
C5 0.061(6) 0.177(12) 0.088(7) 0.030(9) 0.037(5) 0.023(8)
C6 0.047(5) 0.149(9) 0.065(6) 0.008(8) 0.012(4) 0.005(6)
C7 0.058(5) 0.192(13) 0.064(5) 0.018(8) 0.019(4) 0.014(8)
C8 0.030(4) 0.171(14) 0.078(8) -0.005(13) 0.000(4) -0.011(9)
C9 0.080(7) 0.261(18) 0.125(9) 0.025(12) 0.052(7) 0.017(10)
C10 0.083(6) 0.241(15) 0.068(6) 0.014(10) 0.033(5) 0.015(9)

loop_
_atom_type_symbol
_atom_type_description
_atom_type_scat_dispersion_real
_atom_type_scat_dispersion_imag
_atom_type_scat_source
C C 0.0033 0.0016 'International Tables Vol C Tables 4.2.6.8 and 6.1.1.4'
H H 0.0000 0.0000 'International Tables Vol C Tables 4.2.6.8 and 6.1.1.4'
N N 0.0061 0.0033 'International Tables Vol C Tables 4.2.6.8 and 6.1.1.4'
O O 0.0106 0.0060 'International Tables Vol C Tables 4.2.6.8 and 6.1.1.4'
Cu Cu 0.3201 1.2651 'International Tables Vol C Tables 4.2.6.8 and 6.1.1.4'

loop_
_geom_angle_atom_site_label_1
_geom_angle_atom_site_label_2
_geom_angle_atom_site_label_3
_geom_angle
_geom_angle_site_symmetry_1
_geom_angle_site_symmetry_3
_geom_angle_publ_flag
Cu2 Cu1 N2 89.3(4) . 2_556 ?
Cu2 Cu1 N2 89.3(4) . . ?
N2 Cu1 N2 178.5(8) 2_556 . ?
Cu2 Cu1 O1 99.7(3) . 7_557 ?
N2 Cu1 O1 89.1(3) 2_556 7_557 ?
N2 Cu1 O1 91.1(3) . 7_557 ?
Cu2 Cu1 O1 99.7(3) . 8_455 ?
N2 Cu1 O1 91.1(3) 2_556 8_455 ?
N2 Cu1 O1 89.1(3) . 8_455 ?
O1 Cu1 O1 160.5(7) 7_557 8_455 ?
Cu1 Cu2 O2 108.8(4) . 8_455 ?
Cu1 Cu2 O2 108.8(4) . 7_557 ?
O2 Cu2 O2 142.4(9) 8_455 7_557 ?
Cu1 Cu2 N2 58.5(3) . 2_556 ?
O2 Cu2 N2 103.5(3) 8_455 2_556 ?
O2 Cu2 N2 95.9(3) 7_557 2_556 ?
Cu1 Cu2 N2 58.5(3) . . ?
O2 Cu2 N2 95.9(3) 8_455 . ?
O2 Cu2 N2 103.5(4) 7_557 . ?
N2 Cu2 N2 117.1(7) 2_556 . ?
Cu1 Cu2 C8 78.9(6) . 7_557 ?
O2 Cu2 C8 171.8(9) 8_455 7_557 ?
O2 Cu2 C8 30.1(4) 7_557 7_557 ?
N2 Cu2 C8 82.9(4) 2_556 7_557 ?
N2 Cu2 C8 85.6(4) . 7_557 ?
Cu1 Cu2 C8 78.9(6) . 8_455 ?
O2 Cu2 C8 30.1(4) 8_455 8_455 ?
O2 Cu2 C8 171.8(9) 7_557 8_455 ?
N2 Cu2 C8 85.6(4) 2_556 8_455 ?
N2 Cu2 C8 82.9(4) . 8_455 ?
C8 Cu2 C8 157.7(12) 7_557 8_455 ?
C8 O1 Cu1 108.3(9) . 7_557 ?
C8 O2 Cu2 95.3(8) . 7_557 ?
C6 N1 C3 121.6(10) . . ?
C6 N1 H1B 119.2 . . ?
C3 N1 H1B 119.2 . . ?
C5 N2 C1 111.1(10) . . ?
C5 N2 Cu1 127.3(10) . . ?
C1 N2 Cu1 121.2(9) . . ?
C5 N2 Cu2 99.5(10) . . ?
C1 N2 Cu2 147.8(8) . . ?
Cu1 N2 Cu2 32.2(2) . . ?
N2 C1 C2 126.4(12) . . ?
N2 C1 H1A 116.8 . . ?
C2 C1 H1A 116.8 . . ?
C1 C2 C3 117.9(11) . . ?
C1 C2 H2A 121.1 . . ?
C3 C2 H2A 121.1 . . ?
C4 C3 C2 115.0(11) . . ?
C4 C3 N1 128.1(12) . . ?
C2 C3 N1 116.8(12) . . ?
C3 C4 C5 121.7(13) . . ?
C3 C4 H4A 119.1 . . ?
C5 C4 H4A 119.1 . . ?
N2 C5 C4 127.6(13) . . ?
N2 C5 H5A 116.2 . . ?
C4 C5 H5A 116.2 . . ?
N1 C6 C7 110.4(9) . . ?
N1 C6 C8 116.6(10) . . ?
C7 C6 C8 112.8(6) . . ?
N1 C6 H6A 105.3 . . ?
C7 C6 H6A 105.3 . . ?
C8 C6 H6A 105.3 . . ?
C9 C7 C10 112.9(10) . . ?
C9 C7 C6 110.6(9) . . ?
C10 C7 C6 110.3(7) . . ?
C9 C7 H7A 107.6 . . ?
C10 C7 H7A 107.6 . . ?
C6 C7 H7A 107.6 . . ?
O1 C8 O2 127.5(12) . . ?
O1 C8 C6 121.4(17) . . ?
O2 C8 C6 111.0(17) . . ?
O1 C8 Cu2 73.1(7) . 7_557 ?
O2 C8 Cu2 54.6(6) . 7_557 ?
C6 C8 Cu2 165.4(16) . 7_557 ?
C7 C9 H9A 109.5 . . ?
C7 C9 H9B 109.5 . . ?
H9A C9 H9B 109.5 . . ?
C7 C9 H9C 109.5 . . ?
H9A C9 H9C 109.5 . . ?
H9B C9 H9C 109.5 . . ?
C7 C10 H10A 109.5 . . ?
C7 C10 H10B 109.5 . . ?
H10A C10 H10B 109.5 . . ?
C7 C10 H10C 109.5 . . ?
H10A C10 H10C 109.5 . . ?
H10B C10 H10C 109.5 . . ?

loop_
_geom_bond_atom_site_label_1
_geom_bond_atom_site_label_2
_geom_bond_distance
_geom_bond_site_symmetry_2
_geom_bond_publ_flag
Cu1 Cu2 1.217(8) . ?
Cu1 N2 1.948(7) 2_556 ?
Cu1 N2 1.948(7) . ?
Cu1 O1 1.961(7) 7_557 ?
Cu1 O1 1.961(7) 8_455 ?
Cu2 O2 2.081(8) 8_455 ?
Cu2 O2 2.081(8) 7_557 ?
Cu2 N2 2.283(10) 2_556 ?
Cu2 N2 2.283(10) . ?
Cu2 C8 2.543(12) 7_557 ?
Cu2 C8 2.543(12) 8_455 ?
O1 C8 1.197(18) . ?
O1 Cu1 1.961(7) 7_557 ?
O2 C8 1.281(17) . ?
O2 Cu2 2.081(8) 7_557 ?
N1 C6 1.385(12) . ?
N1 C3 1.405(11) . ?
N1 H1B 0.8600 . ?
N2 C5 1.208(12) . ?
N2 C1 1.324(13) . ?
C1 C2 1.368(12) . ?
C1 H1A 0.9300 . ?
C2 C3 1.404(15) . ?
C2 H2A 0.9300 . ?
C3 C4 1.220(14) . ?
C4 C5 1.436(11) . ?
C4 H4A 0.9300 . ?
C5 H5A 0.9300 . ?
C6 C7 1.546(10) . ?
C6 C8 1.578(14) . ?
C6 H6A 0.9800 . ?
C7 C9 1.471(15) . ?
C7 C10 1.526(10) . ?
C7 H7A 0.9800 . ?
C8 Cu2 2.543(12) 7_557 ?
C9 H9A 0.9600 . ?
C9 H9B 0.9600 . ?
C9 H9C 0.9600 . ?
C10 H10A 0.9600 . ?
C10 H10B 0.9600 . ?
C10 H10C 0.9600 . ?
